data_2200897
loop_
_publ_author_name
'Parvez, Masood'
'Ahmad, Viqar Uddin'
'Farooq, Umar'
'Jassbi, Amir Reza'
'Raziullah, Hussaini S.'

_publ_section_title
;
 Matricarin
;
_journal_issue 3
_journal_name_full 'Acta Crystallographica Section E'
_journal_page_first o324
_journal_page_last o325
_journal_paper_doi 10.1107/S1600536802002982
_journal_volume 58
_journal_year 2002
_chemical_formula_iupac 'C17 H20 O5'
_chemical_formula_moiety 'C17 H20 O5'
_chemical_formula_sum 'C17 H20 O5'
_chemical_formula_weight 304.33
_chemical_name_common Matricarin
_space_group_IT_number 4
_symmetry_cell_setting monoclinic
_symmetry_space_group_name_Hall 'P 2yb'
_symmetry_space_group_name_H-M 'P 1 21 1'
_atom_sites_solution_hydrogens geom
_atom_sites_solution_primary direct
_atom_sites_solution_secondary difmap
_cell_angle_alpha 90.00
_cell_angle_beta 109.6770(10)
_cell_angle_gamma 90.00
_cell_formula_units_Z 2
_cell_length_a 10.2083(2)
_cell_length_b 7.5434(2)
_cell_length_c 11.0118(3)
_cell_measurement_reflns_used 2454
_cell_measurement_temperature 173(2)
_cell_measurement_theta_max 30.0
_cell_measurement_theta_min 1.0
_cell_volume 798.45(3)
_computing_cell_refinement 'HKL DENZO (Otwinowski & Minor, 1997)'
_computing_data_collection 'COLLECT (Hooft, 1998)'
_computing_data_reduction 'SCALEPACK (Otwinowski & Minor, 1997)'
_computing_molecular_graphics 'TEXSAN (Molecular Structure Corporation, 1994)'
_computing_publication_material 'SHELXL97 (Sheldrick, 1997)'
_computing_structure_refinement 'SHELXL97 (Sheldrick, 1997)'
_computing_structure_solution 'SAPI91 (Fan, 1991)'
_diffrn_ambient_temperature 173(2)
_diffrn_measured_fraction_theta_full .990
_diffrn_measured_fraction_theta_max .990
_diffrn_measurement_device_type 'Nonius KappaCCD'
_diffrn_measurement_method \w-2\f
_diffrn_radiation_monochromator graphite
_diffrn_radiation_source 'fine-focus sealed tube'
_diffrn_radiation_type MoK\a
_diffrn_radiation_wavelength .71069
_diffrn_reflns_av_R_equivalents .0160
_diffrn_reflns_av_sigmaI/netI .0270
_diffrn_reflns_limit_h_max 14
_diffrn_reflns_limit_h_min -14
_diffrn_reflns_limit_k_max 10
_diffrn_reflns_limit_k_min -10
_diffrn_reflns_limit_l_max 15
_diffrn_reflns_limit_l_min -15
_diffrn_reflns_number 4575
_diffrn_reflns_theta_full 30.01
_diffrn_reflns_theta_max 30.01
_diffrn_reflns_theta_min 3.34
_diffrn_standards_decay_% <0.1
_exptl_absorpt_coefficient_mu .093
_exptl_absorpt_correction_T_max .983
_exptl_absorpt_correction_T_min .977
_exptl_absorpt_correction_type multi-scan
_exptl_absorpt_process_details '(SORTAV: Blessing, 1995, 1997)'
_exptl_crystal_colour colourless
_exptl_crystal_density_diffrn 1.266
_exptl_crystal_density_meas ?
_exptl_crystal_density_method 'not measured'
_exptl_crystal_description block
_exptl_crystal_F_000 324
_exptl_crystal_size_max .25
_exptl_crystal_size_mid .20
_exptl_crystal_size_min .18
_refine_diff_density_max .210
_refine_diff_density_min -.134
_refine_ls_extinction_method none
_refine_ls_goodness_of_fit_ref 1.071
_refine_ls_hydrogen_treatment constr
_refine_ls_matrix_type full
_refine_ls_number_parameters 203
_refine_ls_number_reflns 2477
_refine_ls_number_restraints 1
_refine_ls_restrained_S_all 1.071
_refine_ls_R_factor_all .0385
_refine_ls_R_factor_gt .0342
_refine_ls_shift/su_max .003
_refine_ls_shift/su_mean .000
_refine_ls_structure_factor_coef Fsqd
_refine_ls_weighting_details 'calc w = 1/[\s^2^(Fo^2^)+(0.047P)^2^+0.087P] where P = (Fo^2^+2Fc^2^)/3'
_refine_ls_weighting_scheme calc
_refine_ls_wR_factor_gt .0894
_refine_ls_wR_factor_ref .0928
_reflns_number_gt 2297
_reflns_number_total 2477
_reflns_threshold_expression I>2\s(I)
_cod_data_source_file cv6091.cif
_cod_data_source_block I
_cod_depositor_comments
;
The following automatic conversions were performed:
'_symmetry_cell_setting' value 'Monoclinic' changed to 'monoclinic'
according to '/home/saulius/struct/CIF-dictionaries/cif_core.dic'
dictionary named 'cif_core.dic' version 2.4.1 from 2010-06-29.

Automatic conversion script
Id: cif_fix_enum 1527 2010-12-29 10:47:43Z saulius 

The following automatic conversions were performed:

'_symmetry_cell_setting' value 'Monoclinic' changed to 'monoclinic'
according to /home/saulius/struct/CIF-dictionaries/cif_core.dic
dictionary named 'cif_core.dic' version 2.4.1 from 2010-06-29.

Automatic conversion script
Id: cif_fix_values 1715 2011-07-08 13:25:40Z adriana 

The following automatic conversions were performed:

'_exptl_crystal_density_meas' value 'not measured' was changed to '?'
- the value is perceived as not measured.

Automatic conversion script
Id: cif_fix_values 3008 2015-01-20 13:52:24Z robertas 
;
_cod_original_sg_symbol_H-M 'P 21'
_cod_database_code 2200897
_cod_database_fobs_code 2200897

loop_
_symmetry_equiv_pos_as_xyz
'x, y, z'
'-x, y+1/2, -z'

loop_
_atom_site_label
_atom_site_fract_x
_atom_site_fract_y
_atom_site_fract_z
_atom_site_U_iso_or_equiv
_atom_site_adp_type
_atom_site_calc_flag
_atom_site_refinement_flags
_atom_site_occupancy
_atom_site_disorder_assembly
_atom_site_disorder_group
_atom_site_type_symbol
O1 .40145(13) .18569(18) .29681(10) .0416(3) Uani d . 1 . . O
O2 .41064(11) .28261(18) .81551(11) .0385(3) Uani d . 1 . . O
O3 .44291(15) .3757(3) 1.01584(15) .0709(6) Uani d . 1 . . O
O4 .88610(10) .22105(17) .88429(10) .0357(3) Uani d . 1 . . O
O5 .99662(14) .3945(3) .78545(16) .0650(5) Uani d . 1 . . O
C1 .50669(15) .1324(2) .52925(13) .0286(3) Uani d . 1 . . C
C2 .39214(16) .1641(2) .40408(14) .0321(3) Uani d . 1 . . C
C3 .26168(15) .1607(2) .43196(15) .0346(3) Uani d . 1 . . C
H3 .1722 .1748 .3687 .042 Uiso calc R 1 . . H
C4 .28403(15) .1353(2) .55720(15) .0323(3) Uani d . 1 . . C
C5 .43934(14) .1164(2) .63346(13) .0278(3) Uani d . 1 . . C
H5 .4585 -.0035 .6744 .033 Uiso calc R 1 . . H
C6 .49748(14) .2601(2) .73539(14) .0289(3) Uani d . 1 . . C
H6 .5011 .3748 .6911 .035 Uiso calc R 1 . . H
C7 .64121(14) .2215(2) .83319(13) .0294(3) Uani d . 1 . . C
H7 .6421 .0969 .8645 .035 Uiso calc R 1 . . H
C8 .75700(14) .2416(2) .77678(14) .0295(3) Uani d . 1 . . C
H8 .7528 .3610 .7362 .035 Uiso calc R 1 . . H
C9 .75161(15) .0953(2) .67924(15) .0330(3) Uani d . 1 . . C
H9A .8443 .0850 .6697 .040 Uiso calc R 1 . . H
H9B .7312 -.0188 .7136 .040 Uiso calc R 1 . . H
C10 .64389(15) .1263(2) .54739(14) .0307(3) Uani d . 1 . . C
C11 .64252(17) .3477(3) .94242(16) .0416(4) Uani d . 1 . . C
H11 .6641 .4702 .9201 .050 Uiso calc R 1 . . H
C12 .49165(19) .3396(3) .93434(18) .0464(4) Uani d . 1 . . C
C13 .7393(2) .3019(5) 1.07851(18) .0672(8) Uani d . 1 . . C
H13A .7124 .3708 1.1418 .101 Uiso calc R 1 . . H
H13B .8355 .3304 1.0863 .101 Uiso calc R 1 . . H
H13C .7320 .1751 1.0945 .101 Uiso calc R 1 . . H
C14 .70502(18) .1503(3) .44187(16) .0383(4) Uani d . 1 . . C
H14A .6306 .1782 .3609 .058 Uiso calc R 1 . . H
H14B .7517 .0407 .4315 .058 Uiso calc R 1 . . H
H14C .7725 .2476 .4645 .058 Uiso calc R 1 . . H
C15 .17222(15) .1207(3) .61644(18) .0434(4) Uani d . 1 . . C
H15A .0816 .1087 .5482 .065 Uiso calc R 1 . . H
H15B .1724 .2274 .6673 .065 Uiso calc R 1 . . H
H15C .1895 .0163 .6727 .065 Uiso calc R 1 . . H
C16 .99833(16) .3077(3) .87667(18) .0396(4) Uani d . 1 . . C
C17 1.12117(17) .2786(4) .9959(2) .0574(6) Uani d . 1 . . C
H17A 1.2070 .2955 .9761 .086 Uiso calc R 1 . . H
H17B 1.1186 .1577 1.0275 .086 Uiso calc R 1 . . H
H17C 1.1184 .3636 1.0623 .086 Uiso calc R 1 . . H

loop_
_atom_site_aniso_label
_atom_site_aniso_U_11
_atom_site_aniso_U_22
_atom_site_aniso_U_33
_atom_site_aniso_U_12
_atom_site_aniso_U_13
_atom_site_aniso_U_23
O1 .0498(6) .0426(7) .0316(5) .0048(6) .0126(5) .0008(5)
O2 .0291(5) .0470(7) .0441(6) -.0036(5) .0184(4) -.0123(5)
O3 .0523(8) .1082(16) .0624(9) -.0121(10) .0326(7) -.0406(11)
O4 .0247(5) .0387(6) .0395(6) -.0043(4) .0055(4) -.0007(5)
O5 .0366(7) .0782(12) .0800(10) -.0109(8) .0195(7) .0200(10)
C1 .0302(6) .0254(6) .0301(6) .0004(6) .0098(5) -.0011(6)
C2 .0370(7) .0251(7) .0324(7) .0016(6) .0093(5) -.0013(6)
C3 .0303(7) .0320(8) .0362(7) .0014(6) .0043(5) .0012(6)
C4 .0270(7) .0282(7) .0396(7) -.0017(6) .0084(5) -.0004(6)
C5 .0258(6) .0260(7) .0310(6) -.0016(5) .0089(5) -.0006(5)
C6 .0256(6) .0295(7) .0335(7) -.0014(6) .0125(5) -.0030(6)
C7 .0259(6) .0315(7) .0306(6) -.0041(6) .0091(5) -.0035(6)
C8 .0230(6) .0303(7) .0340(7) -.0005(5) .0082(5) -.0015(6)
C9 .0268(6) .0348(8) .0376(7) .0017(6) .0110(5) -.0033(6)
C10 .0328(7) .0265(7) .0350(7) -.0008(6) .0141(5) -.0035(6)
C11 .0327(7) .0529(11) .0415(8) -.0090(7) .0154(6) -.0185(8)
C12 .0394(8) .0549(11) .0498(10) -.0084(8) .0215(7) -.0197(9)
C13 .0495(10) .113(2) .0363(9) -.0085(13) .0101(8) -.0244(13)
C14 .0410(8) .0372(9) .0424(8) -.0019(7) .0216(7) -.0035(7)
C15 .0275(7) .0532(11) .0486(9) -.0020(8) .0119(6) .0036(9)
C16 .0260(7) .0386(9) .0544(9) -.0029(6) .0137(6) -.0057(8)
C17 .0269(8) .0598(13) .0730(13) -.0051(9) .0004(8) -.0095(11)

loop_
_atom_type_symbol
_atom_type_description
_atom_type_scat_dispersion_real
_atom_type_scat_dispersion_imag
_atom_type_scat_source
C C .0033 .0016 'International Tables Vol C Tables 4.2.6.8 and 6.1.1.4'
H H .0000 .0000 'International Tables Vol C Tables 4.2.6.8 and 6.1.1.4'
O O .0106 .0060 'International Tables Vol C Tables 4.2.6.8 and 6.1.1.4'

loop_
_geom_angle_atom_site_label_1
_geom_angle_atom_site_label_2
_geom_angle_atom_site_label_3
_geom_angle
_geom_angle_publ_flag
C12 O2 C6 108.82(11) y
C16 O4 C8 117.07(13) y
C10 C1 C2 126.36(13) n
C10 C1 C5 126.45(12) n
C2 C1 C5 107.14(12) n
O1 C2 C3 125.08(14) n
O1 C2 C1 128.17(14) n
C3 C2 C1 106.73(12) n
C4 C3 C2 111.61(13) n
C4 C3 H3 124.2 n
C2 C3 H3 124.2 n
C3 C4 C15 124.82(14) n
C3 C4 C5 111.45(13) n
C15 C4 C5 123.70(14) n
C1 C5 C4 103.03(11) n
C1 C5 C6 109.48(12) n
C4 C5 C6 114.26(13) n
C1 C5 H5 109.9 n
C4 C5 H5 109.9 n
C6 C5 H5 109.9 n
O2 C6 C7 103.37(11) n
O2 C6 C5 111.25(11) n
C7 C6 C5 115.19(12) n
O2 C6 H6 108.9 n
C7 C6 H6 108.9 n
C5 C6 H6 108.9 n
C8 C7 C6 112.84(12) n
C8 C7 C11 117.26(13) n
C6 C7 C11 100.82(12) n
C8 C7 H7 108.5 n
C6 C7 H7 108.5 n
C11 C7 H7 108.5 n
O4 C8 C7 105.89(11) n
O4 C8 C9 107.70(12) n
C7 C8 C9 111.55(12) n
O4 C8 H8 110.5 n
C7 C8 H8 110.5 n
C9 C8 H8 110.5 n
C10 C9 C8 113.88(13) n
C10 C9 H9A 108.8 n
C8 C9 H9A 108.8 n
C10 C9 H9B 108.8 n
C8 C9 H9B 108.8 n
H9A C9 H9B 107.7 n
C1 C10 C14 124.24(14) n
C1 C10 C9 122.00(13) n
C14 C10 C9 113.76(12) n
C12 C11 C13 110.91(16) n
C12 C11 C7 100.92(13) n
C13 C11 C7 117.44(19) n
C12 C11 H11 109.0 n
C13 C11 H11 109.0 n
C7 C11 H11 109.0 n
O3 C12 O2 121.48(17) n
O3 C12 C11 128.28(18) n
O2 C12 C11 110.24(14) n
C11 C13 H13A 109.5 n
C11 C13 H13B 109.5 n
H13A C13 H13B 109.5 n
C11 C13 H13C 109.5 n
H13A C13 H13C 109.5 n
H13B C13 H13C 109.5 n
C10 C14 H14A 109.5 n
C10 C14 H14B 109.5 n
H14A C14 H14B 109.5 n
C10 C14 H14C 109.5 n
H14A C14 H14C 109.5 n
H14B C14 H14C 109.5 n
C4 C15 H15A 109.5 n
C4 C15 H15B 109.5 n
H15A C15 H15B 109.5 n
C4 C15 H15C 109.5 n
H15A C15 H15C 109.5 n
H15B C15 H15C 109.5 n
O5 C16 O4 123.17(16) n
O5 C16 C17 126.12(17) n
O4 C16 C17 110.72(17) n
C16 C17 H17A 109.5 n
C16 C17 H17B 109.5 n
H17A C17 H17B 109.5 n
C16 C17 H17C 109.5 n
H17A C17 H17C 109.5 n
H17B C17 H17C 109.5 n

loop_
_geom_bond_atom_site_label_1
_geom_bond_atom_site_label_2
_geom_bond_site_symmetry_2
_geom_bond_distance
_geom_bond_publ_flag
O1 C2 . 1.2274(18) y
O2 C12 . 1.361(2) y
O2 C6 . 1.4560(16) y
O3 C12 . 1.195(2) y
O4 C16 . 1.346(2) y
O4 C8 . 1.4531(16) y
O5 C16 . 1.194(2) y
C1 C10 . 1.347(2) n
C1 C2 . 1.4964(19) n
C1 C5 . 1.5282(19) n
C2 C3 . 1.464(2) n
C3 C4 . 1.334(2) n
C3 H3 . .9500 n
C4 C15 . 1.497(2) n
C4 C5 . 1.5305(19) n
C5 C6 . 1.529(2) n
C5 H5 . 1.0000 n
C6 C7 . 1.5275(19) n
C6 H6 . 1.0000 n
C7 C8 . 1.5167(18) n
C7 C11 . 1.530(2) n
C7 H7 . 1.0000 n
C8 C9 . 1.528(2) n
C8 H8 . 1.0000 n
C9 C10 . 1.516(2) n
C9 H9A . .9900 n
C9 H9B . .9900 n
C10 C14 . 1.503(2) n
C11 C12 . 1.514(2) n
C11 C13 . 1.531(3) n
C11 H11 . 1.0000 n
C13 H13A . .9800 n
C13 H13B . .9800 n
C13 H13C . .9800 n
C14 H14A . .9800 n
C14 H14B . .9800 n
C14 H14C . .9800 n
C15 H15A . .9800 n
C15 H15B . .9800 n
C15 H15C . .9800 n
C16 C17 . 1.495(2) n
C17 H17A . .9800 n
C17 H17B . .9800 n
C17 H17C . .9800 n

loop_
_geom_torsion_atom_site_label_1
_geom_torsion_atom_site_label_2
_geom_torsion_atom_site_label_3
_geom_torsion_atom_site_label_4
_geom_torsion
_geom_torsion_publ_flag
C10 C1 C2 O1 1.9(3) n
C5 C1 C2 O1 179.44(16) n
C10 C1 C2 C3 -179.45(16) n
C5 C1 C2 C3 -1.92(17) n
O1 C2 C3 C4 -179.88(17) n
C1 C2 C3 C4 1.43(19) n
C2 C3 C4 C15 -178.39(17) n
C2 C3 C4 C5 -.3(2) n
C10 C1 C5 C4 179.21(16) n
C2 C1 C5 C4 1.69(17) n
C10 C1 C5 C6 57.2(2) n
C2 C1 C5 C6 -120.27(13) n
C3 C4 C5 C1 -.88(18) n
C15 C4 C5 C1 177.21(16) n
C3 C4 C5 C6 117.79(16) n
C15 C4 C5 C6 -64.1(2) n
C12 O2 C6 C7 26.98(18) n
C12 O2 C6 C5 151.16(15) n
C1 C5 C6 O2 164.00(12) n
C4 C5 C6 O2 49.05(17) n
C1 C5 C6 C7 -78.81(15) n
C4 C5 C6 C7 166.25(12) n
O2 C6 C7 C8 -164.56(12) n
C5 C6 C7 C8 73.88(17) n
O2 C6 C7 C11 -38.66(15) n
C5 C6 C7 C11 -160.22(13) n
C16 O4 C8 C7 -150.66(14) n
C16 O4 C8 C9 89.89(16) n
C6 C7 C8 O4 173.55(12) n
C11 C7 C8 O4 57.06(17) n
C6 C7 C8 C9 -69.56(17) n
C11 C7 C8 C9 173.95(14) n
O4 C8 C9 C10 -164.72(12) n
C7 C8 C9 C10 79.49(16) n
C2 C1 C10 C14 -.3(3) n
C5 C1 C10 C14 -177.38(17) n
C2 C1 C10 C9 179.25(16) n
C5 C1 C10 C9 2.2(2) n
C8 C9 C10 C1 -63.6(2) n
C8 C9 C10 C14 116.04(15) n
C8 C7 C11 C12 158.30(15) n
C6 C7 C11 C12 35.41(17) n
C8 C7 C11 C13 -81.1(2) n
C6 C7 C11 C13 156.06(17) n
C6 O2 C12 O3 176.5(2) n
C6 O2 C12 C11 -3.5(2) n
C13 C11 C12 O3 33.7(4) n
C7 C11 C12 O3 158.9(3) n
C13 C11 C12 O2 -146.3(2) n
C7 C11 C12 O2 -21.1(2) n
C8 O4 C16 O5 -2.1(3) n
C8 O4 C16 C17 178.04(15) n

loop_
_cod_related_entry_id
_cod_related_entry_database
_cod_related_entry_code
1 ChemSpider 2341062
